data_2221964
loop_
_publ_author_name
'Zhao, Li-Zhen'
'Li, Ping'
'Cao, Bao-Liang'
'Ng, Seik Weng'

_publ_section_title
;
 Poly[[\m~4~-tartrato-cadmium(II)] 0.167-hydrate]
;
_journal_coeditor_code CI2796
_journal_issue 6
_journal_name_full 'Acta Crystallographica Section E'
_journal_page_first m629
_journal_paper_doi 10.1107/S1600536809016882
_journal_volume 65
_journal_year 2009
_chemical_formula_iupac '[Cd (C4 H4 O6)], 0.167H2 O'
_chemical_formula_moiety 'C4 H4 Cd O6, 0.167(H2 O)'
_chemical_formula_sum 'C4 H4.33 Cd O6.17'
_chemical_formula_weight 263.47
_chemical_name_systematic
;
Poly[[\m~4~-tartrato-cadmium(II)] 0.167-hydrate]
;
_space_group_IT_number 20
_symmetry_cell_setting orthorhombic
_symmetry_space_group_name_Hall 'C 2c 2'
_symmetry_space_group_name_H-M 'C 2 2 21'
_atom_sites_solution_hydrogens geom
_atom_sites_solution_primary direct
_atom_sites_solution_secondary difmap
_audit_creation_method SHELXL-97
_cell_angle_alpha 90.00
_cell_angle_beta 90.00
_cell_angle_gamma 90.00
_cell_formula_units_Z 24
_cell_length_a 10.7901(4)
_cell_length_b 11.1995(5)
_cell_length_c 30.5880(10)
_cell_measurement_reflns_used 4135
_cell_measurement_temperature 293(2)
_cell_measurement_theta_max 27.2
_cell_measurement_theta_min 2.3
_cell_volume 3696.4(2)
_computing_cell_refinement 'SAINT (Bruker, 2007)'
_computing_data_collection 'APEX2 (Bruker, 2007)'
_computing_data_reduction 'SAINT (Bruker, 2007)'
_computing_molecular_graphics 'X-SEED (Barbour, 2001)'
_computing_publication_material 'publCIF (Westrip, 2009)'
_computing_structure_refinement 'SHELXL97 (Sheldrick, 2008)'
_computing_structure_solution 'SHELXS97 (Sheldrick, 2008)'
_diffrn_ambient_temperature 293(2)
_diffrn_measured_fraction_theta_full 0.987
_diffrn_measured_fraction_theta_max 0.987
_diffrn_measurement_device_type 'Bruker APEXII area-detector difractometer'
_diffrn_measurement_method '\f and \w scans'
_diffrn_radiation_monochromator graphite
_diffrn_radiation_source 'fine-focus sealed tube'
_diffrn_radiation_type MoK\a
_diffrn_radiation_wavelength 0.71073
_diffrn_reflns_av_R_equivalents 0.0184
_diffrn_reflns_av_sigmaI/netI 0.0180
_diffrn_reflns_limit_h_max 12
_diffrn_reflns_limit_h_min -13
_diffrn_reflns_limit_k_max 14
_diffrn_reflns_limit_k_min -14
_diffrn_reflns_limit_l_max 39
_diffrn_reflns_limit_l_min -38
_diffrn_reflns_number 13041
_diffrn_reflns_theta_full 27.50
_diffrn_reflns_theta_max 27.50
_diffrn_reflns_theta_min 2.66
_diffrn_standards_number 0
_exptl_absorpt_coefficient_mu 3.525
_exptl_absorpt_correction_T_max 0.780
_exptl_absorpt_correction_T_min 0.505
_exptl_absorpt_correction_type multi-scan
_exptl_absorpt_process_details '(SADABS, Sheldrick, 1996)'
_exptl_crystal_colour Colourless
_exptl_crystal_density_diffrn 2.841
_exptl_crystal_density_method 'not measured'
_exptl_crystal_description Block
_exptl_crystal_F_000 3016
_exptl_crystal_size_max 0.37
_exptl_crystal_size_mid 0.22
_exptl_crystal_size_min 0.15
_refine_diff_density_max 1.337
_refine_diff_density_min -1.177
_refine_ls_abs_structure_details 'Flack (1983), 1733 Friedel pairs'
_refine_ls_abs_structure_Flack -0.02(2)
_refine_ls_extinction_method none
_refine_ls_goodness_of_fit_ref 1.021
_refine_ls_hydrogen_treatment constr
_refine_ls_matrix_type full
_refine_ls_number_parameters 308
_refine_ls_number_reflns 4095
_refine_ls_number_restraints 6
_refine_ls_restrained_S_all 1.027
_refine_ls_R_factor_all 0.0226
_refine_ls_R_factor_gt 0.0223
_refine_ls_shift/su_max 0.001
_refine_ls_shift/su_mean 0.001
_refine_ls_structure_factor_coef Fsqd
_refine_ls_weighting_details 'calc w=1/[\s^2^(Fo^2^)+(0.0411P)^2^+9.1485P] where P=(Fo^2^+2Fc^2^)/3'
_refine_ls_weighting_scheme calc
_refine_ls_wR_factor_gt 0.0596
_refine_ls_wR_factor_ref 0.0598
_reflns_number_gt 4073
_reflns_number_total 4095
_reflns_threshold_expression I>2\s(I)
_cod_data_source_file ci2796.cif
_cod_data_source_block I
_cod_depositor_comments
;
The following automatic conversions were performed:
'_symmetry_cell_setting' value 'Orthorhombic' changed to 'orthorhombic'
according to '/home/saulius/struct/CIF-dictionaries/cif_core.dic'
dictionary named 'cif_core.dic' version 2.4.1 from 2010-06-29.

Automatic conversion script
Id: cif_fix_enum 1527 2010-12-29 10:47:43Z saulius 

The following automatic conversions were performed:

'_symmetry_cell_setting' value 'Orthorhombic' changed to
'orthorhombic' according to
/home/saulius/struct/CIF-dictionaries/cif_core.dic dictionary named
'cif_core.dic' version 2.4.1 from 2010-06-29.

Automatic conversion script
Id: cif_fix_values 1715 2011-07-08 13:25:40Z adriana 
;
_cod_original_cell_volume 3696.3(3)
_cod_database_code 2221964
_cod_database_fobs_code 2221964

loop_
_symmetry_equiv_pos_as_xyz
'x, y, z'
'-x, -y, z+1/2'
'x, -y, -z'
'-x, y, -z+1/2'
'x+1/2, y+1/2, z'
'-x+1/2, -y+1/2, z+1/2'
'x+1/2, -y+1/2, -z'
'-x+1/2, y+1/2, -z+1/2'

loop_
_atom_site_type_symbol
_atom_site_label
_atom_site_fract_x
_atom_site_fract_y
_atom_site_fract_z
_atom_site_U_iso_or_equiv
_atom_site_adp_type
_atom_site_calc_flag
_atom_site_refinement_flags
_atom_site_occupancy
_atom_site_disorder_assembly
_atom_site_disorder_group
Cd Cd1 1.0000 0.70141(4) 0.7500 0.01735(8) Uani d S 1 . .
Cd Cd2 0.95531(3) 0.81768(3) 0.578406(9) 0.02161(7) Uani d . 1 . .
Cd Cd3 0.41091(3) 0.79800(2) 0.601933(8) 0.01865(7) Uani d . 1 . .
Cd Cd4 0.0000 0.19902(4) 0.7500 0.03003(11) Uani d S 1 . .
O O1 1.0079(3) 0.7619(3) 0.67881(10) 0.0233(6) Uani d . 1 . .
O O2 1.1079(3) 0.8548(3) 0.62512(10) 0.0302(7) Uani d . 1 . .
O O3 1.1495(3) 0.8566(3) 0.74078(9) 0.0208(6) Uani d . 1 . .
H H3 1.2130 0.8367 0.7536 0.031 Uiso d R 1 . .
O O4 1.0508(4) 1.0602(3) 0.69188(15) 0.0482(11) Uani d . 1 . .
H H4 1.0337 1.0916 0.6684 0.072 Uiso d R 1 . .
O O5 1.3661(3) 1.0768(3) 0.72008(12) 0.0317(7) Uani d . 1 . .
O O6 1.1993(3) 1.1322(3) 0.75792(11) 0.0293(7) Uani d . 1 . .
O O7 0.9280(3) 0.6190(3) 0.58705(11) 0.0295(7) Uani d . 1 . .
O O8 0.8178(3) 0.4562(3) 0.57088(11) 0.0253(6) Uani d . 1 . .
O O9 0.7827(3) 0.7584(3) 0.53809(12) 0.0310(7) Uani d . 1 . .
H H9 0.7944 0.7771 0.5125 0.047 Uiso d R 1 . .
O O10 0.6037(3) 0.6797(2) 0.59740(9) 0.0195(5) Uani d . 1 . .
H H10 0.6630 0.7235 0.6023 0.029 Uiso d R 1 . .
O O11 0.4479(3) 0.7476(3) 0.53234(10) 0.0320(7) Uani d . 1 . .
O O12 0.5479(4) 0.6380(4) 0.48342(11) 0.0463(10) Uani d . 1 . .
O O13 0.2972(3) 0.6471(3) 0.62762(11) 0.0276(7) Uani d . 1 . .
O O14 0.3822(3) 0.5056(3) 0.58715(11) 0.0327(8) Uani d . 1 . .
O O15 0.2955(3) 0.3293(3) 0.63798(9) 0.0199(5) Uani d . 1 . .
H H15 0.3205 0.2918 0.6592 0.030 Uiso d R 1 . .
O O16 0.0760(3) 0.4462(2) 0.61037(9) 0.0213(6) Uani d . 1 . .
H H16 0.0493 0.5109 0.6021 0.032 Uiso d R 1 . .
O O17 -0.0251(2) 0.3105(3) 0.67293(9) 0.0217(5) Uani d . 1 . .
O O18 0.1216(3) 0.3518(3) 0.72046(10) 0.0273(7) Uani d . 1 . .
O O1W 0.6901(17) 0.9073(17) 0.4779(6) 0.145(7) Uani d PU 0.50 . .
H H1W1 0.7356 0.9133 0.4565 0.218 Uiso d PR 0.50 . .
H H1W2 0.6878 0.9711 0.4910 0.218 Uiso d PR 0.50 . .
C C1 1.0921(4) 0.8279(3) 0.66460(12) 0.0178(7) Uani d . 1 . .
C C2 1.1821(3) 0.8874(3) 0.69695(12) 0.0160(7) Uani d . 1 . .
H H2C 1.2666 0.8599 0.6909 0.019 Uiso calc R 1 . .
C C3 1.1755(4) 1.0224(4) 0.69036(15) 0.0257(9) Uani d . 1 . .
H H3C 1.2103 1.0423 0.6617 0.031 Uiso calc R 1 . .
C C4 1.2533(4) 1.0834(3) 0.72602(13) 0.0220(8) Uani d . 1 . .
C C5 0.8399(4) 0.5650(4) 0.56782(13) 0.0168(7) Uani d . 1 . .
C C6 0.7517(4) 0.6364(3) 0.53935(12) 0.0174(7) Uani d . 1 . .
H H6C 0.7558 0.6047 0.5095 0.021 Uiso calc R 1 . .
C C7 0.6197(3) 0.6243(3) 0.55551(12) 0.0160(7) Uani d . 1 . .
H H7C 0.6016 0.5390 0.5588 0.019 Uiso calc R 1 . .
C C8 0.5297(4) 0.6755(4) 0.52122(13) 0.0234(8) Uani d . 1 . .
C C9 0.3210(4) 0.5408(4) 0.61868(13) 0.0191(8) Uani d . 1 . .
C C10 0.2672(3) 0.4479(3) 0.65126(12) 0.0155(7) Uani d . 1 . .
H H10C 0.3020 0.4622 0.6804 0.019 Uiso calc R 1 . .
C C11 0.1258(4) 0.4612(3) 0.65322(13) 0.0168(7) Uani d . 1 . .
H H11C 0.1054 0.5415 0.6638 0.020 Uiso calc R 1 . .
C C12 0.0704(4) 0.3690(3) 0.68453(12) 0.0175(7) Uani d . 1 . .

loop_
_atom_site_aniso_label
_atom_site_aniso_U_11
_atom_site_aniso_U_22
_atom_site_aniso_U_33
_atom_site_aniso_U_12
_atom_site_aniso_U_13
_atom_site_aniso_U_23
Cd1 0.01892(17) 0.01774(17) 0.01540(16) 0.000 -0.00203(12) 0.000
Cd2 0.02609(15) 0.01939(14) 0.01935(13) -0.00727(12) 0.00123(10) -0.00092(10)
Cd3 0.02465(14) 0.01520(12) 0.01611(12) -0.00012(11) -0.00171(9) 0.00103(11)
Cd4 0.0214(2) 0.0270(2) 0.0417(2) 0.000 0.00595(16) 0.000
O1 0.0222(14) 0.0262(14) 0.0216(13) -0.0078(12) -0.0076(11) 0.0021(11)
O2 0.0414(19) 0.0331(17) 0.0163(13) -0.0116(15) -0.0006(12) -0.0019(12)
O3 0.0218(14) 0.0251(14) 0.0156(13) -0.0048(11) -0.0076(10) 0.0027(11)
O4 0.043(2) 0.0263(16) 0.075(3) 0.0144(16) -0.039(2) -0.0157(17)
O5 0.0260(16) 0.0282(16) 0.0409(19) -0.0114(13) 0.0012(14) -0.0064(15)
O6 0.0278(16) 0.0292(15) 0.0308(17) -0.0002(13) -0.0033(12) -0.0115(13)
O7 0.0274(17) 0.0166(12) 0.0447(19) 0.0003(12) -0.0195(14) -0.0032(13)
O8 0.0229(14) 0.0149(13) 0.0383(18) 0.0001(12) -0.0082(12) 0.0011(12)
O9 0.0288(18) 0.0210(14) 0.0432(19) -0.0068(12) -0.0084(14) 0.0166(13)
O10 0.0226(13) 0.0196(12) 0.0162(11) 0.0005(11) -0.0020(10) -0.0045(11)
O11 0.0330(17) 0.0416(18) 0.0213(14) 0.0254(15) -0.0083(13) -0.0069(13)
O12 0.047(2) 0.069(3) 0.0224(15) 0.038(2) -0.0175(15) -0.0207(16)
O13 0.0279(16) 0.0182(14) 0.0366(17) -0.0058(12) 0.0073(13) 0.0002(13)
O14 0.042(2) 0.0219(14) 0.0345(17) -0.0030(14) 0.0219(15) 0.0005(13)
O15 0.0222(14) 0.0177(13) 0.0200(13) 0.0019(11) -0.0014(10) 0.0040(11)
O16 0.0235(15) 0.0197(13) 0.0206(13) -0.0014(11) -0.0066(11) 0.0055(10)
O17 0.0200(14) 0.0240(14) 0.0211(12) -0.0063(12) 0.0015(10) 0.0025(12)
O18 0.0236(16) 0.0360(17) 0.0223(14) -0.0060(13) -0.0009(11) 0.0037(13)
O1W 0.130(10) 0.170(10) 0.136(10) -0.007(8) 0.010(8) 0.065(8)
C1 0.0201(17) 0.0161(16) 0.0172(16) -0.0026(15) -0.0031(13) -0.0002(14)
C2 0.0157(16) 0.0166(17) 0.0156(17) -0.0012(14) 0.0003(13) -0.0013(14)
C3 0.036(2) 0.0153(18) 0.026(2) -0.0032(16) -0.0151(17) 0.0011(16)
C4 0.028(2) 0.0134(16) 0.0244(19) -0.0045(16) -0.0079(16) 0.0042(15)
C5 0.0158(18) 0.0179(17) 0.0167(17) 0.0023(14) -0.0004(12) -0.0023(14)
C6 0.0195(18) 0.0172(17) 0.0156(16) 0.0016(15) -0.0008(13) 0.0016(13)
C7 0.0149(18) 0.0166(16) 0.0165(17) 0.0009(14) -0.0041(13) -0.0034(14)
C8 0.023(2) 0.027(2) 0.0199(17) 0.0100(17) -0.0087(14) -0.0056(16)
C9 0.0132(17) 0.0214(19) 0.0228(19) -0.0043(15) -0.0052(14) -0.0020(16)
C10 0.0140(17) 0.0171(16) 0.0154(16) -0.0027(14) -0.0022(13) 0.0002(13)
C11 0.0162(18) 0.0117(15) 0.0224(19) -0.0016(14) -0.0006(13) -0.0008(14)
C12 0.0182(19) 0.0187(16) 0.0157(16) -0.0001(14) 0.0046(13) -0.0041(14)

loop_
_atom_type_symbol
_atom_type_description
_atom_type_scat_dispersion_real
_atom_type_scat_dispersion_imag
_atom_type_scat_source
C C 0.0033 0.0016 'International Tables Vol C Tables 4.2.6.8 and 6.1.1.4'
H H 0.0000 0.0000 'International Tables Vol C Tables 4.2.6.8 and 6.1.1.4'
O O 0.0106 0.0060 'International Tables Vol C Tables 4.2.6.8 and 6.1.1.4'
Cd Cd -0.8075 1.2024 'International Tables Vol C Tables 4.2.6.8 and 6.1.1.4'

loop_
_geom_angle_atom_site_label_1
_geom_angle_atom_site_label_2
_geom_angle_atom_site_label_3
_geom_angle_site_symmetry_1
_geom_angle_site_symmetry_3
_geom_angle
_geom_angle_publ_flag
O5 Cd1 O5 5_445 8_746 101.55(19) ?
O5 Cd1 O1 5_445 . 79.43(12) ?
O5 Cd1 O1 8_746 . 123.99(12) ?
O5 Cd1 O1 5_445 4_756 123.99(12) ?
O5 Cd1 O1 8_746 4_756 79.43(12) ?
O1 Cd1 O1 . 4_756 145.46(15) ?
O5 Cd1 O3 5_445 . 148.58(11) ?
O5 Cd1 O3 8_746 . 93.84(12) ?
O1 Cd1 O3 . . 69.28(10) ?
O1 Cd1 O3 4_756 . 85.51(10) ?
O5 Cd1 O3 5_445 4_756 93.84(12) ?
O5 Cd1 O3 8_746 4_756 148.58(11) ?
O1 Cd1 O3 . 4_756 85.51(10) ?
O1 Cd1 O3 4_756 4_756 69.28(9) ?
O3 Cd1 O3 . 4_756 86.61(15) ?
O12 Cd2 O2 7_566 . 100.04(13) ?
O12 Cd2 O7 7_566 . 112.50(14) ?
O2 Cd2 O7 . . 101.90(11) ?
O12 Cd2 O14 7_566 5 92.86(14) ?
O2 Cd2 O14 . 5 90.47(13) ?
O7 Cd2 O14 . 5 148.89(13) ?
O12 Cd2 O9 7_566 . 88.41(13) ?
O2 Cd2 O9 . . 170.78(11) ?
O7 Cd2 O9 . . 71.16(10) ?
O14 Cd2 O9 5 . 92.81(13) ?
O12 Cd2 O15 7_566 5 157.71(14) ?
O2 Cd2 O15 . 5 91.88(10) ?
O7 Cd2 O15 . 5 82.91(12) ?
O14 Cd2 O15 5 5 68.10(10) ?
O9 Cd2 O15 . 5 81.37(11) ?
O13 Cd3 O11 . . 104.01(13) ?
O13 Cd3 O8 . 5_455 119.99(12) ?
O11 Cd3 O8 . 5_455 82.89(12) ?
O13 Cd3 O17 . 5 82.97(11) ?
O11 Cd3 O17 . 5 150.04(10) ?
O8 Cd3 O17 5_455 5 119.27(11) ?
O13 Cd3 O16 . 5 151.21(11) ?
O11 Cd3 O16 . 5 98.13(12) ?
O8 Cd3 O16 5_455 5 80.54(10) ?
O17 Cd3 O16 5 5 68.79(10) ?
O13 Cd3 O10 . . 94.40(11) ?
O11 Cd3 O10 . . 70.20(10) ?
O8 Cd3 O10 5_455 . 140.87(11) ?
O17 Cd3 O10 5 . 80.31(9) ?
O16 Cd3 O10 5 . 75.93(9) ?
O6 Cd4 O6 4_646 1_445 141.86(17) ?
O6 Cd4 O18 4_646 . 136.50(11) ?
O6 Cd4 O18 1_445 . 75.69(12) ?
O6 Cd4 O18 4_646 4_556 75.69(12) ?
O6 Cd4 O18 1_445 4_556 136.50(11) ?
O18 Cd4 O18 . 4_556 85.92(17) ?
O6 Cd4 O4 4_646 1_445 85.73(13) ?
O6 Cd4 O4 1_445 1_445 69.85(11) ?
O18 Cd4 O4 . 1_445 93.37(14) ?
O18 Cd4 O4 4_556 1_445 151.60(11) ?
O6 Cd4 O4 4_646 4_646 69.85(11) ?
O6 Cd4 O4 1_445 4_646 85.73(13) ?
O18 Cd4 O4 . 4_646 151.60(11) ?
O18 Cd4 O4 4_556 4_646 93.37(14) ?
O4 Cd4 O4 1_445 4_646 100.2(2) ?
C1 O1 Cd1 . . 122.3(2) ?
C1 O2 Cd2 . . 118.2(3) ?
C2 O3 Cd1 . . 116.9(2) ?
C2 O3 H3 . . 108.1 ?
Cd1 O3 H3 . . 108.1 ?
C3 O4 Cd4 . 1_665 115.6(3) ?
C3 O4 H4 . . 108.4 ?
Cd4 O4 H4 1_665 . 108.4 ?
C4 O5 Cd1 . 5 123.2(3) ?
C4 O6 Cd4 . 1_665 119.6(3) ?
C5 O7 Cd2 . . 120.8(3) ?
C5 O8 Cd3 . 5_545 135.9(3) ?
C6 O9 Cd2 . . 116.9(2) ?
C6 O9 H9 . . 108.1 ?
Cd2 O9 H9 . . 108.1 ?
C7 O10 Cd3 . . 112.6(2) ?
C7 O10 H10 . . 109.1 ?
Cd3 O10 H10 . . 109.1 ?
C8 O11 Cd3 . . 123.4(3) ?
C8 O12 Cd2 . 7_466 130.7(3) ?
C9 O13 Cd3 . . 122.1(3) ?
C9 O14 Cd2 . 5_445 125.2(3) ?
C10 O15 Cd2 . 5_445 113.8(2) ?
C10 O15 H15 . . 108.8 ?
Cd2 O15 H15 5_445 . 108.8 ?
C11 O16 Cd3 . 5_445 116.8(2) ?
C11 O16 H16 . . 108.1 ?
Cd3 O16 H16 5_445 . 108.1 ?
C12 O17 Cd3 . 5_445 122.8(2) ?
C12 O18 Cd4 . . 101.8(3) ?
H1W1 O1W H1W2 . . 109.7 ?
O1 C1 O2 . . 125.1(4) ?
O1 C1 C2 . . 119.5(3) ?
O2 C1 C2 . . 115.4(3) ?
O3 C2 C3 . . 110.6(3) ?
O3 C2 C1 . . 110.1(3) ?
C3 C2 C1 . . 108.3(3) ?
O3 C2 H2C . . 109.3 ?
C3 C2 H2C . . 109.3 ?
C1 C2 H2C . . 109.3 ?
O4 C3 C2 . . 109.7(4) ?
O4 C3 C4 . . 111.3(4) ?
C2 C3 C4 . . 108.8(3) ?
O4 C3 H3C . . 109.0 ?
C2 C3 H3C . . 109.0 ?
C4 C3 H3C . . 109.0 ?
O5 C4 O6 . . 126.6(4) ?
O5 C4 C3 . . 114.1(4) ?
O6 C4 C3 . . 119.4(4) ?
O8 C5 O7 . . 125.0(4) ?
O8 C5 C6 . . 116.0(3) ?
O7 C5 C6 . . 119.0(4) ?
O9 C6 C7 . . 108.6(3) ?
O9 C6 C5 . . 112.2(3) ?
C7 C6 C5 . . 110.8(3) ?
O9 C6 H6C . . 108.4 ?
C7 C6 H6C . . 108.4 ?
C5 C6 H6C . . 108.4 ?
O10 C7 C6 . . 111.5(3) ?
O10 C7 C8 . . 111.8(3) ?
C6 C7 C8 . . 109.7(3) ?
O10 C7 H7C . . 107.9 ?
C6 C7 H7C . . 107.9 ?
C8 C7 H7C . . 107.9 ?
O11 C8 O12 . . 125.8(4) ?
O11 C8 C7 . . 120.2(3) ?
O12 C8 C7 . . 114.1(4) ?
O14 C9 O13 . . 125.9(4) ?
O14 C9 C10 . . 119.2(4) ?
O13 C9 C10 . . 114.9(4) ?
O15 C10 C11 . . 108.4(3) ?
O15 C10 C9 . . 111.2(3) ?
C11 C10 C9 . . 109.4(3) ?
O15 C10 H10C . . 109.3 ?
C11 C10 H10C . . 109.3 ?
C9 C10 H10C . . 109.3 ?
O16 C11 C12 . . 110.4(3) ?
O16 C11 C10 . . 109.1(3) ?
C12 C11 C10 . . 110.3(3) ?
O16 C11 H11C . . 109.0 ?
C12 C11 H11C . . 109.0 ?
C10 C11 H11C . . 109.0 ?
O18 C12 O17 . . 121.7(4) ?
O18 C12 C11 . . 118.9(3) ?
O17 C12 C11 . . 119.3(3) ?

loop_
_geom_bond_atom_site_label_1
_geom_bond_atom_site_label_2
_geom_bond_site_symmetry_2
_geom_bond_distance
_geom_bond_publ_flag
Cd1 O5 5_445 2.207(3) ?
Cd1 O5 8_746 2.207(3) ?
Cd1 O1 . 2.282(3) ?
Cd1 O1 4_756 2.282(3) ?
Cd1 O3 . 2.388(3) ?
Cd1 O3 4_756 2.388(3) ?
Cd2 O12 7_566 2.196(3) ?
Cd2 O2 . 2.220(3) ?
Cd2 O7 . 2.260(3) ?
Cd2 O14 5 2.264(3) ?
Cd2 O9 . 2.330(3) ?
Cd2 O15 5 2.512(3) ?
Cd3 O13 . 2.232(3) ?
Cd3 O11 . 2.238(3) ?
Cd3 O8 5_455 2.247(3) ?
Cd3 O17 5 2.283(3) ?
Cd3 O16 5 2.449(3) ?
Cd3 O10 . 2.470(3) ?
Cd4 O6 4_646 2.290(3) ?
Cd4 O6 1_445 2.290(3) ?
Cd4 O18 . 2.338(3) ?
Cd4 O18 4_556 2.338(3) ?
Cd4 O4 1_445 2.424(4) ?
Cd4 O4 4_646 2.424(4) ?
O1 C1 . 1.250(5) ?
O2 C1 . 1.257(5) ?
O3 C2 . 1.428(5) ?
O3 H3 . 0.82 ?
O4 C3 . 1.412(6) ?
O4 Cd4 1_665 2.424(4) ?
O4 H4 . 0.82 ?
O5 C4 . 1.233(6) ?
O5 Cd1 5 2.207(3) ?
O6 C4 . 1.261(5) ?
O6 Cd4 1_665 2.290(3) ?
O7 C5 . 1.271(5) ?
O8 C5 . 1.246(5) ?
O8 Cd3 5_545 2.247(3) ?
O9 C6 . 1.408(5) ?
O9 H9 . 0.82 ?
O10 C7 . 1.434(4) ?
O10 H10 . 0.82 ?
O11 C8 . 1.245(5) ?
O12 C8 . 1.245(5) ?
O12 Cd2 7_466 2.196(3) ?
O13 C9 . 1.248(5) ?
O14 C9 . 1.233(5) ?
O14 Cd2 5_445 2.264(3) ?
O15 C10 . 1.422(5) ?
O15 Cd2 5_445 2.512(3) ?
O15 H15 . 0.82 ?
O16 C11 . 1.426(4) ?
O16 Cd3 5_445 2.449(3) ?
O16 H16 . 0.82 ?
O17 C12 . 1.272(5) ?
O17 Cd3 5_445 2.283(3) ?
O18 C12 . 1.245(5) ?
O1W H1W1 . 0.82 ?
O1W H1W2 . 0.82 ?
C1 C2 . 1.538(5) ?
C2 C3 . 1.526(5) ?
C2 H2C . 0.98 ?
C3 C4 . 1.536(5) ?
C3 H3C . 0.98 ?
C5 C6 . 1.518(5) ?
C6 C7 . 1.514(5) ?
C6 H6C . 0.98 ?
C7 C8 . 1.540(5) ?
C7 H7C . 0.98 ?
C9 C10 . 1.554(5) ?
C10 C11 . 1.534(5) ?
C10 H10C . 0.98 ?
C11 C12 . 1.530(5) ?
C11 H11C . 0.98 ?

loop_
_geom_hbond_atom_site_label_D
_geom_hbond_atom_site_label_H
_geom_hbond_atom_site_label_A
_geom_hbond_site_symmetry_A
_geom_hbond_distance_DH
_geom_hbond_distance_HA
_geom_hbond_distance_DA
_geom_hbond_angle_DHA
_geom_hbond_publ_flag
O3 H3 O18 8_656 0.82 1.96 2.740(4) 159 yes
O4 H4 O10 5 0.82 2.50 3.236(6) 149 yes
O9 H9 O11 7_566 0.82 2.17 2.797(5) 134 yes
O9 H9 O1w . 0.82 2.12 2.68(2) 125 yes
O10 H10 O15 5 0.82 2.15 2.938(4) 160 yes
O15 H15 O1 5_445 0.82 2.13 2.717(4) 128 yes
O16 H16 O7 1_455 0.82 1.84 2.609(4) 155 yes
O1W H1W1 O14 7_566 0.82 2.26 3.034(19) 157 yes

loop_
_geom_torsion_atom_site_label_1
_geom_torsion_atom_site_label_2
_geom_torsion_atom_site_label_3
_geom_torsion_atom_site_label_4
_geom_torsion_site_symmetry_1
_geom_torsion_site_symmetry_2
_geom_torsion_site_symmetry_3
_geom_torsion_site_symmetry_4
_geom_torsion
_geom_torsion_publ_flag
O5 Cd1 O1 C1 5_445 . . . -165.4(3) ?
O5 Cd1 O1 C1 8_746 . . . -68.6(3) ?
O1 Cd1 O1 C1 4_756 . . . 57.5(3) ?
O3 Cd1 O1 C1 . . . . 11.7(3) ?
O3 Cd1 O1 C1 4_756 . . . 99.8(3) ?
O12 Cd2 O2 C1 7_566 . . . -173.2(3) ?
O7 Cd2 O2 C1 . . . . -57.5(3) ?
O14 Cd2 O2 C1 5 . . . 93.8(3) ?
O15 Cd2 O2 C1 5 . . . 25.7(3) ?
O5 Cd1 O3 C2 5_445 . . . -6.4(4) ?
O5 Cd1 O3 C2 8_746 . . . 113.2(3) ?
O1 Cd1 O3 C2 . . . . -11.8(2) ?
O1 Cd1 O3 C2 4_756 . . . -167.7(3) ?
O3 Cd1 O3 C2 4_756 . . . -98.3(3) ?
O12 Cd2 O7 C5 7_566 . . . -79.3(4) ?
O2 Cd2 O7 C5 . . . . 174.4(3) ?
O14 Cd2 O7 C5 5 . . . 63.0(4) ?
O9 Cd2 O7 C5 . . . . 0.7(3) ?
O15 Cd2 O7 C5 5 . . . 83.9(3) ?
O12 Cd2 O9 C6 7_566 . . . 114.1(3) ?
O7 Cd2 O9 C6 . . . . -0.4(3) ?
O14 Cd2 O9 C6 5 . . . -153.1(3) ?
O15 Cd2 O9 C6 5 . . . -85.8(3) ?
O13 Cd3 O10 C7 . . . . 91.5(2) ?
O11 Cd3 O10 C7 . . . . -11.8(2) ?
O8 Cd3 O10 C7 5_455 . . . -61.3(3) ?
O17 Cd3 O10 C7 5 . . . 173.6(2) ?
O16 Cd3 O10 C7 5 . . . -116.0(2) ?
O13 Cd3 O11 C8 . . . . -80.2(4) ?
O8 Cd3 O11 C8 5_455 . . . 160.6(4) ?
O17 Cd3 O11 C8 5 . . . 20.2(5) ?
O16 Cd3 O11 C8 5 . . . 81.3(4) ?
O10 Cd3 O11 C8 . . . . 9.5(4) ?
O11 Cd3 O13 C9 . . . . 41.6(4) ?
O8 Cd3 O13 C9 5_455 . . . 131.4(3) ?
O17 Cd3 O13 C9 5 . . . -108.7(3) ?
O16 Cd3 O13 C9 5 . . . -97.5(4) ?
O10 Cd3 O13 C9 . . . . -29.0(3) ?
O6 Cd4 O18 C12 4_646 . . . -25.4(3) ?
O6 Cd4 O18 C12 1_445 . . . 130.2(3) ?
O18 Cd4 O18 C12 4_556 . . . -89.6(3) ?
O4 Cd4 O18 C12 1_445 . . . 61.9(3) ?
O4 Cd4 O18 C12 4_646 . . . -179.1(3) ?
Cd1 O1 C1 O2 . . . . 172.9(3) ?
Cd1 O1 C1 C2 . . . . -10.0(5) ?
Cd2 O2 C1 O1 . . . . 14.3(6) ?
Cd2 O2 C1 C2 . . . . -162.9(2) ?
Cd1 O3 C2 C3 . . . . 130.8(3) ?
Cd1 O3 C2 C1 . . . . 11.1(4) ?
O1 C1 C2 O3 . . . . -1.4(5) ?
O2 C1 C2 O3 . . . . 176.0(3) ?
O1 C1 C2 C3 . . . . -122.5(4) ?
O2 C1 C2 C3 . . . . 54.9(5) ?
Cd4 O4 C3 C2 1_665 . . . 118.3(3) ?
Cd4 O4 C3 C4 1_665 . . . -2.1(5) ?
O3 C2 C3 O4 . . . . -69.3(4) ?
C1 C2 C3 O4 . . . . 51.5(5) ?
O3 C2 C3 C4 . . . . 52.7(5) ?
C1 C2 C3 C4 . . . . 173.4(3) ?
Cd1 O5 C4 O6 5 . . . -23.0(6) ?
Cd1 O5 C4 C3 5 . . . 158.2(3) ?
Cd4 O6 C4 O5 1_665 . . . 155.8(3) ?
Cd4 O6 C4 C3 1_665 . . . -25.5(5) ?
O4 C3 C4 O5 . . . . -163.6(4) ?
C2 C3 C4 O5 . . . . 75.5(5) ?
O4 C3 C4 O6 . . . . 17.6(5) ?
C2 C3 C4 O6 . . . . -103.4(4) ?
Cd3 O8 C5 O7 5_545 . . . -6.2(7) ?
Cd3 O8 C5 C6 5_545 . . . 175.0(3) ?
Cd2 O7 C5 O8 . . . . -179.7(3) ?
Cd2 O7 C5 C6 . . . . -0.9(5) ?
Cd2 O9 C6 C7 . . . . 123.0(3) ?
Cd2 O9 C6 C5 . . . . 0.1(4) ?
O8 C5 C6 O9 . . . . 179.4(4) ?
O7 C5 C6 O9 . . . . 0.5(5) ?
O8 C5 C6 C7 . . . . 57.8(5) ?
O7 C5 C6 C7 . . . . -121.1(4) ?
Cd3 O10 C7 C6 . . . . 136.4(2) ?
Cd3 O10 C7 C8 . . . . 13.1(4) ?
O9 C6 C7 O10 . . . . -56.7(4) ?
C5 C6 C7 O10 . . . . 67.0(4) ?
O9 C6 C7 C8 . . . . 67.8(4) ?
C5 C6 C7 C8 . . . . -168.5(3) ?
Cd3 O11 C8 O12 . . . . 174.4(4) ?
Cd3 O11 C8 C7 . . . . -5.6(6) ?
Cd2 O12 C8 O11 7_466 . . . 2.3(9) ?
Cd2 O12 C8 C7 7_466 . . . -177.7(3) ?
O10 C7 C8 O11 . . . . -6.3(6) ?
C6 C7 C8 O11 . . . . -130.6(4) ?
O10 C7 C8 O12 . . . . 173.7(4) ?
C6 C7 C8 O12 . . . . 49.5(5) ?
Cd2 O14 C9 O13 5_445 . . . 167.6(3) ?
Cd2 O14 C9 C10 5_445 . . . -12.1(5) ?
Cd3 O13 C9 O14 . . . . -21.2(6) ?
Cd3 O13 C9 C10 . . . . 158.5(2) ?
Cd2 O15 C10 C11 5_445 . . . 132.7(2) ?
Cd2 O15 C10 C9 5_445 . . . 12.4(3) ?
O14 C9 C10 O15 . . . . -1.9(5) ?
O13 C9 C10 O15 . . . . 178.3(3) ?
O14 C9 C10 C11 . . . . -121.7(4) ?
O13 C9 C10 C11 . . . . 58.6(4) ?
Cd3 O16 C11 C12 5_445 . . . 5.5(4) ?
Cd3 O16 C11 C10 5_445 . . . 126.9(3) ?
O15 C10 C11 O16 . . . . -63.9(4) ?
C9 C10 C11 O16 . . . . 57.6(4) ?
O15 C10 C11 C12 . . . . 57.6(4) ?
C9 C10 C11 C12 . . . . 179.0(3) ?
Cd4 O18 C12 O17 . . . . 1.1(4) ?
Cd4 O18 C12 C11 . . . . -177.6(3) ?
Cd3 O17 C12 O18 5_445 . . . -161.8(3) ?
Cd3 O17 C12 C11 5_445 . . . 16.8(5) ?
O16 C11 C12 O18 . . . . 164.7(3) ?
C10 C11 C12 O18 . . . . 44.1(5) ?
O16 C11 C12 O17 . . . . -14.0(5) ?
C10 C11 C12 O17 . . . . -134.7(4) ?
